data_7244942
loop_
_publ_author_name
'Murata, Yuki'
'Tsuchida, Saori'
'Nezaki, Rena'
'Kitamura, Yuki'
'Matsumura, Mio'
'Yasuike, Shuji'

_publ_section_title
;
 Silver-catalyzed three-component reaction of uracils, arylboronic acids,
 and selenium: synthesis of 5-arylselanyluracils
;
_journal_issue 23
_journal_name_full 'RSC Advances'
_journal_page_first 14502
_journal_page_last 14508
_journal_paper_doi 10.1039/D2RA01685K
_journal_volume 12
_journal_year 2022
_chemical_formula_moiety 'C12 H12 N2 O2 Se'
_chemical_formula_sum 'C12 H12 N2 O2 Se'
_chemical_formula_weight 295.20
_space_group_crystal_system monoclinic
_space_group_IT_number 14
_space_group_name_Hall '-P 2ybc'
_space_group_name_H-M_alt 'P 1 21/c 1'
_atom_sites_solution_hydrogens geom
_atom_sites_solution_primary dual
_audit_creation_date 2020-11-26
_audit_creation_method
;
Olex2 1.3
(compiled 2020.07.31 svn.rc2a77460 for OlexSys, GUI svn.r6145)
;
_audit_update_record
;
2021-06-29 deposited with the CCDC.	2022-04-29 downloaded from the CCDC.
;
_cell_angle_alpha 90
_cell_angle_beta 94.7340(10)
_cell_angle_gamma 90
_cell_formula_units_Z 24
_cell_length_a 12.30260(10)
_cell_length_b 10.19280(10)
_cell_length_c 56.9658(4)
_cell_measurement_reflns_used 25070
_cell_measurement_temperature 100
_cell_measurement_theta_max 68.2530
_cell_measurement_theta_min 2.3230
_cell_volume 7119.02(10)
_computing_cell_refinement 'CrysAlisPro 1.171.40.80a (Rigaku OD, 2020)'
_computing_data_collection 'CrysAlisPro 1.171.40.80a (Rigaku OD, 2020)'
_computing_data_reduction 'CrysAlisPro 1.171.40.80a (Rigaku OD, 2020)'
_computing_molecular_graphics 'Olex2 1.3 (Dolomanov et al., 2009)'
_computing_publication_material 'Olex2 1.3 (Dolomanov et al., 2009)'
_computing_structure_refinement 'SHELXL 2018/3 (Sheldrick, 2015)'
_computing_structure_solution 'SHELXT 2018/2 (Sheldrick, 2018)'
_diffrn_ambient_temperature 100
_diffrn_detector 'Hybrid Pixel Array Detector'
_diffrn_detector_area_resol_mean 10.0000
_diffrn_detector_type HyPix3000
_diffrn_measured_fraction_theta_full 0.992
_diffrn_measured_fraction_theta_max 0.984
_diffrn_measurement_details
;
List of Runs (angles in degrees, time in seconds):

  # Type    Start    End  Width  t~exp~   \w     \q     \k     \f   Frames
#--------------------------------------------------------------------------
  1  \w     24.00  62.00   0.38    0.20    --   40.27  23.00 -54.00  100
  2  \w     63.00  89.22   0.38    0.20    --   40.27  23.00 -54.00   69
  3  \w     82.00 107.08   0.38    0.21    --   96.04  23.00 -54.00   66
  4  \w    131.00 157.22   0.38    0.21    --   96.04  23.00 -54.00   69
  5  \w    133.00 159.22   0.38    0.21    --   96.04  50.00-120.00   69
  6  \w    134.00 158.70   0.38    0.21    --   96.04  33.00-120.00   65
  7  \w    100.00 127.36   0.38    0.21    --   96.04  50.00-120.00   72
  8  \w     84.00 114.78   0.38    0.21    --   96.04  33.00-120.00   81
  9  \w     71.00 106.72   0.38    0.21    --   96.04  77.00-180.00   94
 10  \w     29.00  55.22   0.38    0.21    --   96.04 -50.00 -90.00   69
 11  \w     50.00  96.36   0.38    0.21    --   96.04 -96.00 -60.00  122
 12  \w     63.00  93.78   0.38    0.20    --   40.27-138.00  30.00   81
 13  \w     33.00  59.22   0.38    0.20    --   40.27-138.00  30.00   69
 14  \w     30.00  68.00   0.38    0.21    --   96.04 -59.00 150.00  100
 15  \w     29.00  54.08   0.38    0.21    --   96.04 -50.00 120.00   66
 16  \w     29.00  56.36   0.38    0.21    --   96.04 -50.00  90.00   72
 17  \w    -29.00  -3.92   0.38    0.20    --   40.27 -23.00 140.00   66
 18  \w    -23.00  41.22   0.38    0.20    --   40.27 -37.00  90.00  169
 19  \w    -25.00  16.04   0.38    0.20    --   40.27 -12.00 -30.00  108
 20  \w    -34.00  -8.92   0.38    0.20    --   40.27 -12.00 -60.00   66
 21  \w    -34.00  20.34   0.38    0.20    --   40.27 -12.00   0.00  143
 22  \w    -34.00  21.86   0.38    0.20    --   40.27 -12.00  60.00  147
 23  \w    -64.00  -9.66   0.38    0.20    --  -40.58  77.00 -30.00  143
 24  \w     -1.00  24.08   0.38    0.20    --  -40.58  77.00 -30.00   66
 25  \w     -8.00  18.22   0.38    0.20    --  -40.58  63.00-120.00   69
 26  \w     -1.00  24.08   0.38    0.20    --  -40.58  23.00 -54.00   66
 27  \w    -57.00 -30.78   0.38    0.21    --  -96.35  50.00  60.00   69
 28  \w    -66.00 -31.80   0.38    0.21    --  -96.35  59.00  60.00   90
 29  \w    -69.00 -34.80   0.38    0.21    --  -96.35  59.00  90.00   90
 30  \w    -69.00 -42.78   0.38    0.21    --  -96.35  59.00  30.00   69
 31  \w    -78.00 -33.92   0.38    0.21    --  -96.35  68.00   0.00  116
 32  \w    -71.00 -33.76   0.38    0.21    --  -96.35 117.00 -30.00   98
 33  \w    -79.00  -7.94   0.38    0.20    --  -40.58 104.00 -30.00  187
 34  \w    -68.00 -43.68   0.38    0.21    --  -96.35 117.00  90.00   64
 35  \w   -113.00 -85.64   0.38    0.21    --  -96.35 117.00 -30.00   72
 36  \w   -113.00 -82.22   0.38    0.21    --  -96.35 117.00  90.00   81
 37  \w   -117.00 -81.66   0.38    0.21    --  -96.35 -23.00 140.00   93
 38  \w    -52.00 -27.68   0.38    0.20    --  -40.58 -23.00 140.00   64
 39  \w    -86.00 -61.68   0.38    0.20    --  -40.58-138.00 120.00   64
 40  \w   -141.00 -77.92   0.38    0.21    --  -96.35 -50.00  30.00  166
 41  \w   -101.00 -77.06   0.38    0.20    --  -40.58 -23.00 140.00   63
 42  \w   -163.00 -89.28   0.38    0.21    --  -96.35 -33.00 120.00  194
 43  \w     68.00  93.08   0.38    0.20    --   40.27-138.00-150.00   66
 44  \w     31.00  82.30   0.38    0.21    --   96.04 -68.00-150.00  135
;
_diffrn_measurement_device 'four-circle diffractometer'
_diffrn_measurement_device_type 'XtaLAB Synergy, Single source at home/near, HyPix3000'
_diffrn_measurement_method '\w scans'
_diffrn_orient_matrix_type 'CrysAlisPro convention (1999,Acta A55,543-557)'
_diffrn_orient_matrix_UB_11 0.1080703000
_diffrn_orient_matrix_UB_12 0.0331463000
_diffrn_orient_matrix_UB_13 -0.0105256000
_diffrn_orient_matrix_UB_21 -0.0630935000
_diffrn_orient_matrix_UB_22 0.0308670000
_diffrn_orient_matrix_UB_23 -0.0238490000
_diffrn_orient_matrix_UB_31 -0.0113634000
_diffrn_orient_matrix_UB_32 0.1442006000
_diffrn_orient_matrix_UB_33 0.0075320000
_diffrn_radiation_monochromator mirror
_diffrn_radiation_probe x-ray
_diffrn_radiation_type 'Cu K\a'
_diffrn_radiation_wavelength 1.54184
_diffrn_reflns_av_R_equivalents 0.0346
_diffrn_reflns_av_unetI/netI 0.0332
_diffrn_reflns_Laue_measured_fraction_full 0.992
_diffrn_reflns_Laue_measured_fraction_max 0.984
_diffrn_reflns_limit_h_max 14
_diffrn_reflns_limit_h_min -14
_diffrn_reflns_limit_k_max 12
_diffrn_reflns_limit_k_min -10
_diffrn_reflns_limit_l_max 65
_diffrn_reflns_limit_l_min -68
_diffrn_reflns_number 38140
_diffrn_reflns_point_group_measured_fraction_full 0.992
_diffrn_reflns_point_group_measured_fraction_max 0.984
_diffrn_reflns_theta_full 67.684
_diffrn_reflns_theta_max 68.404
_diffrn_reflns_theta_min 3.114
_diffrn_source 'micro-focus sealed X-ray tube'
_diffrn_source_type 'PhotonJet (Cu) X-ray Source'
_exptl_absorpt_coefficient_mu 4.228
_exptl_absorpt_correction_T_max 1.00000
_exptl_absorpt_correction_T_min 0.81187
_exptl_absorpt_correction_type multi-scan
_exptl_absorpt_process_details
;
CrysAlisPro 1.171.40.80a (Rigaku Oxford Diffraction, 2020)
Empirical absorption correction using spherical harmonics,
 implemented in SCALE3 ABSPACK scaling algorithm.
;
_exptl_crystal_colour colourless
_exptl_crystal_colour_primary colourless
_exptl_crystal_density_diffrn 1.653
_exptl_crystal_description prism
_exptl_crystal_F_000 3552
_exptl_crystal_size_max 0.289
_exptl_crystal_size_mid 0.215
_exptl_crystal_size_min 0.122
_refine_diff_density_max 0.833
_refine_diff_density_min -0.854
_refine_diff_density_rms 0.089
_refine_ls_extinction_method none
_refine_ls_goodness_of_fit_ref 1.237
_refine_ls_hydrogen_treatment constr
_refine_ls_matrix_type full
_refine_ls_number_parameters 931
_refine_ls_number_reflns 12880
_refine_ls_number_restraints 0
_refine_ls_restrained_S_all 1.237
_refine_ls_R_factor_all 0.0446
_refine_ls_R_factor_gt 0.0424
_refine_ls_shift/su_max 0.002
_refine_ls_shift/su_mean 0.000
_refine_ls_structure_factor_coef Fsqd
_refine_ls_weighting_details 'w=1/[\s^2^(Fo^2^)+(0.0248P)^2^+16.3893P] where P=(Fo^2^+2Fc^2^)/3'
_refine_ls_weighting_scheme calc
_refine_ls_wR_factor_gt 0.0995
_refine_ls_wR_factor_ref 0.1006
_reflns_Friedel_coverage 0.000
_reflns_number_gt 12272
_reflns_number_total 12880
_reflns_threshold_expression 'I > 2\s(I)'
_cod_data_source_file d2ra01685k2.cif
_cod_data_source_block 201119mat1
_cod_original_cell_volume 7119.03(10)
_cod_database_code 7244942
_shelx_shelxl_version_number 2018/3
_chemical_oxdiff_formula 'C12 H12 N2 O2 Se1'
_shelx_space_group_comment
;
The symmetry employed for this shelxl refinement is uniquely defined
by the following loop, which should always be used as a source of
symmetry information in preference to the above space-group names.
They are only intended as comments.
;
_reflns_odcompleteness_completeness 99.40
_reflns_odcompleteness_iscentric 1
_reflns_odcompleteness_theta 66.97
_olex2_refinement_description
;
1. Fixed Uiso
 At 1.2 times of:
  All C(H) groups
 At 1.5 times of:
  All C(H,H,H) groups
2.a Aromatic/amide H refined with riding coordinates:
 C1E(H1E), C12E(H12E), C8D(H8D), C9F(H9F), C1B(H1B), C8E(H8E), C1F(H1F),
 C13F(H13F), C12D(H12D), C8C(H8C), C1D(H1D), C8A(H8A), C1C(H1C), C12C(H12C),
 C9C(H9C), C9E(H9E), C11E(H11E), C12A(H12A), C10E(H10E), C1A(H1A), C8B(H8B),
 C10D(H10D), C9A(H9A), C10F(H10F), C9D(H9D), C11F(H11F), C7F(H7F), C12F(H12F),
 C11A(H11A), C10C(H10C), C11D(H11D), C9B(H9B), C11C(H11C), C12B(H12B),
 C10B(H10B), C11B(H11B)
2.b Idealised Me refined as rotating group:
 C2F(H2FA,H2FB,H2FC), C4F(H4FA,H4FB,H4FC), C4D(H4DA,H4DB,H4DC), C4C(H4CA,H4CB,
 H4CC), C4E(H4EA,H4EB,H4EC), C2D(H2DA,H2DB,H2DC), C4A(H4AA,H4AB,H4AC), C2C(H2CA,
 H2CB,H2CC), C2B(H2BA,H2BB,H2BC), C2A(H2AA,H2AB,H2AC), C4B(H4BA,H4BB,H4BC),
 C2E(H2EA,H2EB,H2EC)
;
_olex2_submission_special_instructions 'No special instructions were received'
_oxdiff_exptl_absorpt_empirical_details
;
Empirical correction (ABSPACK) includes:
- Absorption correction using spherical harmonics
- Frame scaling
;
_oxdiff_exptl_absorpt_empirical_full_max 1.248
_oxdiff_exptl_absorpt_empirical_full_min 0.821

loop_
_space_group_symop_operation_xyz
'x, y, z'
'-x, y+1/2, -z+1/2'
'-x, -y, -z'
'x, -y-1/2, z-1/2'

loop_
_atom_site_label
_atom_site_type_symbol
_atom_site_fract_x
_atom_site_fract_y
_atom_site_fract_z
_atom_site_U_iso_or_equiv
_atom_site_adp_type
_atom_site_occupancy
_atom_site_site_symmetry_order
_atom_site_calc_flag
_atom_site_refinement_flags_posn
_atom_site_refinement_flags_adp
_atom_site_refinement_flags_occupancy
_atom_site_disorder_assembly
_atom_site_disorder_group
Se1F Se 0.91251(3) 0.16248(4) 0.44881(2) 0.01798(9) Uani 1 1 d . . . . .
Se1E Se 0.90122(3) 0.52745(4) 0.38287(2) 0.02151(10) Uani 1 1 d . . . . .
Se1B Se 0.50571(3) 0.39122(4) 0.28304(2) 0.02288(10) Uani 1 1 d . . . . .
Se1A Se 0.02195(3) 0.44182(4) 0.21585(2) 0.02312(10) Uani 1 1 d . . . . .
Se1D Se 0.42430(3) 0.68106(4) 0.45214(2) 0.02252(10) Uani 1 1 d . . . . .
Se1C Se 0.39609(3) 0.06141(5) 0.38265(2) 0.02730(11) Uani 1 1 d . . . . .
O1F O 0.8559(2) 0.0649(3) 0.34591(4) 0.0223(5) Uani 1 1 d . . . . .
O1B O 0.5039(2) 0.3890(3) 0.17936(4) 0.0246(6) Uani 1 1 d . . . . .
O2F O 1.06822(19) 0.2266(3) 0.40878(4) 0.0218(5) Uani 1 1 d . . . . .
O1D O 0.3569(2) 0.5585(3) 0.35015(4) 0.0231(6) Uani 1 1 d . . . . .
O1E O 0.9086(2) 0.6840(2) 0.48323(4) 0.0218(5) Uani 1 1 d . . . . .
O1A O -0.0332(2) 0.4044(3) 0.31814(4) 0.0240(6) Uani 1 1 d . . . . .
O2C O 0.5667(2) -0.0186(3) 0.42408(4) 0.0242(6) Uani 1 1 d . . . . .
O2B O 0.3399(2) 0.5216(3) 0.24421(4) 0.0245(6) Uani 1 1 d . . . . .
O2E O 0.7504(2) 0.7290(3) 0.40824(5) 0.0279(6) Uani 1 1 d . . . . .
O1C O 0.4098(2) 0.1756(3) 0.48500(4) 0.0254(6) Uani 1 1 d . . . . .
O2A O -0.1517(2) 0.2857(3) 0.24307(5) 0.0270(6) Uani 1 1 d . . . . .
O2D O 0.2268(2) 0.5421(3) 0.42286(5) 0.0311(6) Uani 1 1 d . . . . .
N1F N 0.7928(2) 0.0488(3) 0.38222(5) 0.0169(6) Uani 1 1 d . . . . .
N1B N 0.5627(2) 0.3006(3) 0.21474(5) 0.0200(6) Uani 1 1 d . . . . .
N2F N 0.9628(2) 0.1448(3) 0.37735(5) 0.0158(6) Uani 1 1 d . . . . .
N2E N 0.8262(2) 0.7005(3) 0.44596(5) 0.0173(6) Uani 1 1 d . . . . .
N2D N 0.2948(2) 0.5454(3) 0.38680(5) 0.0190(6) Uani 1 1 d . . . . .
N1C N 0.3246(2) 0.1954(3) 0.44820(5) 0.0188(6) Uani 1 1 d . . . . .
N2B N 0.4180(2) 0.4500(3) 0.21170(5) 0.0190(6) Uani 1 1 d . . . . .
N1E N 0.9754(2) 0.5609(3) 0.45424(5) 0.0194(6) Uani 1 1 d . . . . .
N1D N 0.4587(2) 0.6528(3) 0.38079(5) 0.0168(6) Uani 1 1 d . . . . .
N2C N 0.4860(2) 0.0732(3) 0.45461(5) 0.0176(6) Uani 1 1 d . . . . .
N1A N 0.0555(2) 0.4872(3) 0.28789(5) 0.0211(6) Uani 1 1 d . . . . .
N2A N -0.0872(2) 0.3373(3) 0.28068(5) 0.0192(6) Uani 1 1 d . . . . .
C7E C 0.7675(3) 0.4355(3) 0.37538(6) 0.0165(7) Uani 1 1 d . . . . .
C1E C 0.9680(3) 0.5221(3) 0.43126(6) 0.0180(7) Uani 1 1 d . . . . .
H1E H 1.017737 0.458024 0.426486 0.022 Uiso 1 1 calc R U . . .
C7C C 0.2744(3) -0.0550(3) 0.37645(6) 0.0177(7) Uani 1 1 d . . . . .
C7B C 0.3865(3) 0.2827(4) 0.29136(6) 0.0183(7) Uani 1 1 d . . . . .
C6E C 0.8925(3) 0.5715(3) 0.41498(6) 0.0181(7) Uani 1 1 d . . . . .
C5C C 0.4888(3) 0.0428(3) 0.43080(6) 0.0170(7) Uani 1 1 d . . . . .
C5B C 0.4101(3) 0.4548(3) 0.23612(6) 0.0177(7) Uani 1 1 d . . . . .
C3F C 0.8694(3) 0.0849(3) 0.36690(6) 0.0155(7) Uani 1 1 d . . . . .
C12E C 0.7502(3) 0.3920(4) 0.35221(6) 0.0204(7) Uani 1 1 d . . . . .
H12E H 0.804588 0.404996 0.341533 0.024 Uiso 1 1 calc R U . . .
C5E C 0.8177(3) 0.6719(3) 0.42188(6) 0.0189(7) Uani 1 1 d . . . . .
C8D C 0.5516(3) 0.4431(4) 0.44563(6) 0.0216(8) Uani 1 1 d . . . . .
H8D H 0.510026 0.433336 0.430918 0.026 Uiso 1 1 calc R U . . .
C3D C 0.3690(3) 0.5839(3) 0.37108(6) 0.0177(7) Uani 1 1 d . . . . .
C3E C 0.9035(3) 0.6503(3) 0.46269(6) 0.0163(7) Uani 1 1 d . . . . .
C8F C 1.0236(3) 0.0359(3) 0.45841(6) 0.0165(7) Uani 1 1 d . . . . .
C5D C 0.2994(3) 0.5763(3) 0.41084(6) 0.0201(7) Uani 1 1 d . . . . .
C5F C 0.9829(3) 0.1722(3) 0.40146(6) 0.0168(7) Uani 1 1 d . . . . .
C9F C 1.0471(3) -0.0715(4) 0.44474(6) 0.0202(7) Uani 1 1 d . . . . .
H9F H 1.006781 -0.085946 0.430015 0.024 Uiso 1 1 calc R U . . .
C6C C 0.3978(3) 0.0918(4) 0.41566(6) 0.0185(7) Uani 1 1 d . . . . .
C1B C 0.5626(3) 0.3032(4) 0.23868(6) 0.0196(7) Uani 1 1 d . . . . .
H1B H 0.614263 0.251167 0.247829 0.024 Uiso 1 1 calc R U . . .
C8E C 0.6896(3) 0.4122(3) 0.39114(6) 0.0200(7) Uani 1 1 d . . . . .
H8E H 0.702065 0.439079 0.407102 0.024 Uiso 1 1 calc R U . . .
C1F C 0.8080(3) 0.0698(3) 0.40584(6) 0.0176(7) Uani 1 1 d . . . . .
H1F H 0.753879 0.040602 0.415611 0.021 Uiso 1 1 calc R U . . .
C13F C 1.0811(3) 0.0559(4) 0.48029(6) 0.0218(8) Uani 1 1 d . . . . .
H13F H 1.064909 0.128882 0.489767 0.026 Uiso 1 1 calc R U . . .
C5A C -0.0827(3) 0.3425(4) 0.25618(6) 0.0200(7) Uani 1 1 d . . . . .
C3A C -0.0219(3) 0.4091(3) 0.29704(6) 0.0192(7) Uani 1 1 d . . . . .
C3B C 0.4955(3) 0.3811(4) 0.20032(6) 0.0191(7) Uani 1 1 d . . . . .
C12D C 0.5912(3) 0.5600(4) 0.48197(6) 0.0221(8) Uani 1 1 d . . . . .
H12D H 0.576893 0.630923 0.492094 0.026 Uiso 1 1 calc R U . . .
C8C C 0.2050(3) -0.0958(4) 0.39284(6) 0.0231(8) Uani 1 1 d . . . . .
H8C H 0.218509 -0.071558 0.408917 0.028 Uiso 1 1 calc R U . . .
C6D C 0.3971(3) 0.6471(3) 0.41931(6) 0.0183(7) Uani 1 1 d . . . . .
C6B C 0.4919(3) 0.3767(4) 0.24980(6) 0.0200(7) Uani 1 1 d . . . . .
C2F C 0.6949(3) -0.0189(4) 0.37178(6) 0.0222(8) Uani 1 1 d . . . . .
H2FA H 0.656091 0.038302 0.360062 0.033 Uiso 1 1 calc R U . . .
H2FB H 0.646985 -0.040035 0.384167 0.033 Uiso 1 1 calc R U . . .
H2FC H 0.716350 -0.099944 0.364157 0.033 Uiso 1 1 calc R U . . .
C6A C 0.0070(3) 0.4202(4) 0.24861(6) 0.0206(7) Uani 1 1 d . . . . .
C6F C 0.8980(3) 0.1310(3) 0.41585(6) 0.0175(7) Uani 1 1 d . . . . .
C7D C 0.5318(3) 0.5476(4) 0.46020(6) 0.0181(7) Uani 1 1 d . . . . .
C7A C 0.1194(3) 0.3018(4) 0.20925(6) 0.0203(7) Uani 1 1 d . . . . .
C1D C 0.4714(3) 0.6829(3) 0.40420(6) 0.0171(7) Uani 1 1 d . . . . .
H1D H 0.534193 0.730563 0.410091 0.020 Uiso 1 1 calc R U . . .
C3C C 0.4071(3) 0.1491(3) 0.46417(6) 0.0181(7) Uani 1 1 d . . . . .
C8A C 0.1680(3) 0.2169(4) 0.22613(6) 0.0240(8) Uani 1 1 d . . . . .
H8A H 0.151597 0.222679 0.242101 0.029 Uiso 1 1 calc R U . . .
C1C C 0.3218(3) 0.1678(4) 0.42480(6) 0.0208(8) Uani 1 1 d . . . . .
H1C H 0.264412 0.203210 0.414521 0.025 Uiso 1 1 calc R U . . .
C12C C 0.2564(3) -0.0923(4) 0.35311(6) 0.0246(8) Uani 1 1 d . . . . .
H12C H 0.305994 -0.066896 0.342005 0.030 Uiso 1 1 calc R U . . .
C9C C 0.1152(3) -0.1727(4) 0.38561(6) 0.0240(8) Uani 1 1 d . . . . .
H9C H 0.067445 -0.201477 0.396844 0.029 Uiso 1 1 calc R U . . .
C9E C 0.5929(3) 0.3491(4) 0.38337(7) 0.0259(8) Uani 1 1 d . . . . .
H9E H 0.539287 0.333477 0.394123 0.031 Uiso 1 1 calc R U . . .
C4F C 1.0458(3) 0.1804(4) 0.36148(6) 0.0216(8) Uani 1 1 d . . . . .
H4FA H 1.050230 0.111746 0.349543 0.032 Uiso 1 1 calc R U . . .
H4FB H 1.116655 0.189275 0.370535 0.032 Uiso 1 1 calc R U . . .
H4FC H 1.026055 0.263865 0.353727 0.032 Uiso 1 1 calc R U . . .
C11E C 0.6536(3) 0.3299(4) 0.34483(6) 0.0250(8) Uani 1 1 d . . . . .
H11E H 0.641673 0.301286 0.328952 0.030 Uiso 1 1 calc R U . . .
C12A C 0.1427(3) 0.2918(4) 0.18590(6) 0.0252(8) Uani 1 1 d . . . . .
H12A H 0.108730 0.349679 0.174451 0.030 Uiso 1 1 calc R U . . .
C10E C 0.5738(3) 0.3087(4) 0.36020(7) 0.0260(8) Uani 1 1 d . . . . .
H10E H 0.507106 0.267140 0.354932 0.031 Uiso 1 1 calc R U . . .
C1A C 0.0701(3) 0.4899(4) 0.26449(6) 0.0214(8) Uani 1 1 d . . . . .
H1A H 0.126721 0.542796 0.259181 0.026 Uiso 1 1 calc R U . . .
C4D C 0.2036(3) 0.4640(4) 0.37663(7) 0.0290(9) Uani 1 1 d . . . . .
H4DA H 0.156921 0.516620 0.365483 0.044 Uiso 1 1 calc R U . . .
H4DB H 0.160828 0.432502 0.389258 0.044 Uiso 1 1 calc R U . . .
H4DC H 0.232523 0.388930 0.368393 0.044 Uiso 1 1 calc R U . . .
C4C C 0.5778(3) 0.0284(4) 0.47088(6) 0.0246(8) Uani 1 1 d . . . . .
H4CA H 0.572180 -0.066484 0.473239 0.037 Uiso 1 1 calc R U . . .
H4CB H 0.575444 0.073392 0.486038 0.037 Uiso 1 1 calc R U . . .
H4CC H 0.646709 0.048634 0.464193 0.037 Uiso 1 1 calc R U . . .
C4E C 0.7534(3) 0.8009(4) 0.45458(7) 0.0230(8) Uani 1 1 d . . . . .
H4EA H 0.792678 0.884322 0.456511 0.035 Uiso 1 1 calc R U . . .
H4EB H 0.729196 0.773228 0.469781 0.035 Uiso 1 1 calc R U . . .
H4EC H 0.689882 0.811891 0.443201 0.035 Uiso 1 1 calc R U . . .
C8B C 0.3538(3) 0.1716(4) 0.27873(7) 0.0259(8) Uani 1 1 d . . . . .
H8B H 0.389257 0.147500 0.265168 0.031 Uiso 1 1 calc R U . . .
C2D C 0.5426(3) 0.6886(4) 0.36507(6) 0.0235(8) Uani 1 1 d . . . . .
H2DA H 0.555843 0.614374 0.354758 0.035 Uiso 1 1 calc R U . . .
H2DB H 0.610335 0.711174 0.374482 0.035 Uiso 1 1 calc R U . . .
H2DC H 0.517714 0.764330 0.355472 0.035 Uiso 1 1 calc R U . . .
C4A C -0.1739(3) 0.2602(4) 0.29009(7) 0.0248(8) Uani 1 1 d . . . . .
H4AA H -0.233892 0.318373 0.293568 0.037 Uiso 1 1 calc R U . . .
H4AB H -0.145196 0.215913 0.304566 0.037 Uiso 1 1 calc R U . . .
H4AC H -0.200651 0.194567 0.278435 0.037 Uiso 1 1 calc R U . . .
C10D C 0.6928(3) 0.3654(4) 0.47407(7) 0.0268(9) Uani 1 1 d . . . . .
H10D H 0.748689 0.304089 0.478715 0.032 Uiso 1 1 calc R U . . .
C9A C 0.2410(3) 0.1236(4) 0.21913(7) 0.0284(9) Uani 1 1 d . . . . .
H9A H 0.275001 0.065451 0.230513 0.034 Uiso 1 1 calc R U . . .
C10F C 1.1291(3) -0.1572(4) 0.45257(6) 0.0245(8) Uani 1 1 d . . . . .
H10F H 1.146056 -0.229795 0.443058 0.029 Uiso 1 1 calc R U . . .
C2C C 0.2455(3) 0.2863(4) 0.45717(7) 0.0248(8) Uani 1 1 d . . . . .
H2CA H 0.228850 0.258612 0.472960 0.037 Uiso 1 1 calc R U . . .
H2CB H 0.178448 0.285961 0.446614 0.037 Uiso 1 1 calc R U . . .
H2CC H 0.276307 0.374966 0.457948 0.037 Uiso 1 1 calc R U . . .
C2B C 0.6438(3) 0.2225(4) 0.20336(7) 0.0288(9) Uani 1 1 d . . . . .
H2BA H 0.704178 0.279165 0.199532 0.043 Uiso 1 1 calc R U . . .
H2BB H 0.609591 0.183324 0.188863 0.043 Uiso 1 1 calc R U . . .
H2BC H 0.671624 0.152775 0.214074 0.043 Uiso 1 1 calc R U . . .
C9D C 0.6325(3) 0.3524(4) 0.45257(6) 0.0255(8) Uani 1 1 d . . . . .
H9D H 0.646468 0.281198 0.442495 0.031 Uiso 1 1 calc R U . . .
C11F C 1.1867(3) -0.1380(4) 0.47421(7) 0.0275(9) Uani 1 1 d . . . . .
H11F H 1.242880 -0.197414 0.479542 0.033 Uiso 1 1 calc R U . . .
C2A C 0.1163(3) 0.5776(4) 0.30435(7) 0.0289(9) Uani 1 1 d . . . . .
H2AA H 0.070287 0.602939 0.316842 0.043 Uiso 1 1 calc R U . . .
H2AB H 0.136889 0.656066 0.295817 0.043 Uiso 1 1 calc R U . . .
H2AC H 0.182178 0.533854 0.311322 0.043 Uiso 1 1 calc R U . . .
C7F C 0.2650(3) 0.1137(4) 0.19603(7) 0.0278(9) Uani 1 1 d . . . . .
H7F H 0.315426 0.049607 0.191591 0.033 Uiso 1 1 calc R U . . .
C12F C 1.1626(3) -0.0326(4) 0.48802(6) 0.0262(8) Uani 1 1 d . . . . .
H12F H 1.201811 -0.020309 0.502928 0.031 Uiso 1 1 calc R U . . .
C4B C 0.3428(3) 0.5322(4) 0.19700(7) 0.0325(10) Uani 1 1 d . . . . .
H4BA H 0.269161 0.523623 0.202194 0.049 Uiso 1 1 calc R U . . .
H4BB H 0.342622 0.504299 0.180541 0.049 Uiso 1 1 calc R U . . .
H4BC H 0.366195 0.624019 0.198413 0.049 Uiso 1 1 calc R U . . .
C11A C 0.2152(3) 0.1977(4) 0.17925(7) 0.0289(9) Uani 1 1 d . . . . .
H11A H 0.230934 0.190577 0.163246 0.035 Uiso 1 1 calc R U . . .
C10C C 0.0946(3) -0.2078(4) 0.36210(7) 0.0288(9) Uani 1 1 d . . . . .
H10C H 0.032405 -0.259180 0.357156 0.035 Uiso 1 1 calc R U . . .
C11D C 0.6705(3) 0.4695(4) 0.48882(7) 0.0283(9) Uani 1 1 d . . . . .
H11D H 0.710466 0.478060 0.503739 0.034 Uiso 1 1 calc R U . . .
C9B C 0.2696(4) 0.0960(4) 0.28589(7) 0.0317(9) Uani 1 1 d . . . . .
H9B H 0.247069 0.019544 0.277264 0.038 Uiso 1 1 calc R U . . .
C11C C 0.1653(4) -0.1673(4) 0.34606(7) 0.0332(10) Uani 1 1 d . . . . .
H11C H 0.151607 -0.190892 0.329952 0.040 Uiso 1 1 calc R U . . .
C12B C 0.3367(3) 0.3183(4) 0.31123(7) 0.0310(9) Uani 1 1 d . . . . .
H12B H 0.360077 0.394006 0.319964 0.037 Uiso 1 1 calc R U . . .
C2E C 1.0639(3) 0.5111(4) 0.47062(6) 0.0271(9) Uani 1 1 d . . . . .
H2EA H 1.045545 0.422810 0.475846 0.041 Uiso 1 1 calc R U . . .
H2EB H 1.073894 0.569494 0.484297 0.041 Uiso 1 1 calc R U . . .
H2EC H 1.131580 0.507641 0.462685 0.041 Uiso 1 1 calc R U . . .
C10B C 0.2181(4) 0.1312(5) 0.30551(7) 0.0402(11) Uani 1 1 d . . . . .
H10B H 0.159420 0.079873 0.310333 0.048 Uiso 1 1 calc R U . . .
C11B C 0.2524(4) 0.2421(6) 0.31822(8) 0.0483(14) Uani 1 1 d . . . . .
H11B H 0.217401 0.265846 0.331862 0.058 Uiso 1 1 calc R U . . .

loop_
_atom_site_aniso_label
_atom_site_aniso_U_11
_atom_site_aniso_U_22
_atom_site_aniso_U_33
_atom_site_aniso_U_23
_atom_site_aniso_U_13
_atom_site_aniso_U_12
Se1F 0.01785(19) 0.02140(19) 0.01444(18) -0.00245(14) -0.00016(14) 0.00484(15)
Se1E 0.01579(19) 0.0333(2) 0.01537(18) -0.00090(16) 0.00103(14) -0.00423(16)
Se1B 0.01801(19) 0.0361(2) 0.01407(18) -0.00064(16) -0.00115(14) -0.00601(17)
Se1A 0.0252(2) 0.0251(2) 0.01908(19) 0.00296(16) 0.00203(15) 0.00682(16)
Se1D 0.0248(2) 0.0261(2) 0.01642(19) -0.00286(16) 0.00022(15) 0.00909(16)
Se1C 0.0189(2) 0.0481(3) 0.01473(19) -0.00070(18) 0.00036(14) -0.01374(18)
O1F 0.0223(13) 0.0276(14) 0.0165(13) -0.0030(11) -0.0005(10) -0.0039(11)
O1B 0.0304(14) 0.0286(14) 0.0148(13) 0.0000(11) 0.0011(10) 0.0064(12)
O2F 0.0172(12) 0.0259(14) 0.0216(13) -0.0019(11) -0.0030(10) -0.0019(11)
O1D 0.0245(13) 0.0252(14) 0.0190(13) -0.0024(11) -0.0015(10) -0.0065(11)
O1E 0.0242(13) 0.0237(13) 0.0169(13) -0.0049(10) -0.0016(10) 0.0060(11)
O1A 0.0233(13) 0.0286(14) 0.0205(13) 0.0007(11) 0.0037(10) -0.0035(11)
O2C 0.0230(13) 0.0263(14) 0.0232(13) -0.0007(11) 0.0020(10) 0.0070(11)
O2B 0.0213(13) 0.0295(15) 0.0227(13) -0.0060(11) 0.0015(10) 0.0062(11)
O2E 0.0255(14) 0.0295(15) 0.0269(14) 0.0014(12) -0.0092(11) 0.0086(12)
O1C 0.0288(14) 0.0278(14) 0.0193(13) -0.0035(11) -0.0005(11) 0.0065(11)
O2A 0.0269(14) 0.0277(15) 0.0255(14) -0.0055(12) -0.0029(11) -0.0063(12)
O2D 0.0282(15) 0.0384(17) 0.0273(14) 0.0017(13) 0.0064(12) -0.0080(13)
N1F 0.0142(14) 0.0182(15) 0.0180(14) -0.0016(12) -0.0007(11) -0.0039(12)
N1B 0.0215(16) 0.0225(16) 0.0162(14) 0.0014(12) 0.0021(12) 0.0075(13)
N2F 0.0140(14) 0.0163(14) 0.0168(14) -0.0005(12) 0.0003(11) -0.0025(11)
N2E 0.0143(14) 0.0171(15) 0.0199(15) -0.0011(12) -0.0024(11) 0.0043(12)
N2D 0.0136(14) 0.0215(16) 0.0219(15) 0.0007(13) 0.0005(11) -0.0034(12)
N1C 0.0131(14) 0.0211(16) 0.0219(15) -0.0017(12) -0.0003(11) 0.0050(12)
N2B 0.0203(15) 0.0213(16) 0.0148(14) 0.0001(12) -0.0021(11) 0.0084(12)
N1E 0.0178(15) 0.0216(16) 0.0179(15) -0.0008(12) -0.0038(12) 0.0093(12)
N1D 0.0158(14) 0.0173(15) 0.0167(14) 0.0025(12) -0.0024(11) -0.0015(12)
N2C 0.0166(14) 0.0192(15) 0.0161(14) -0.0015(12) -0.0036(11) 0.0042(12)
N1A 0.0157(15) 0.0258(17) 0.0217(15) -0.0015(13) 0.0014(12) -0.0062(13)
N2A 0.0167(15) 0.0188(15) 0.0222(15) -0.0012(12) 0.0030(12) -0.0039(12)
C7E 0.0168(17) 0.0167(17) 0.0156(16) 0.0013(13) -0.0010(13) 0.0032(14)
C1E 0.0166(17) 0.0199(18) 0.0175(17) -0.0022(14) 0.0014(13) 0.0011(14)
C7C 0.0152(17) 0.0184(17) 0.0192(17) -0.0001(14) 0.0000(13) 0.0014(14)
C7B 0.0191(17) 0.0204(18) 0.0149(16) 0.0008(14) -0.0014(13) 0.0019(14)
C6E 0.0138(16) 0.0204(18) 0.0200(18) -0.0010(14) 0.0002(13) -0.0031(14)
C5C 0.0182(17) 0.0156(17) 0.0174(17) 0.0003(14) 0.0019(13) -0.0015(14)
C5B 0.0167(17) 0.0197(18) 0.0164(17) -0.0028(14) 0.0001(13) -0.0012(14)
C3F 0.0141(16) 0.0151(17) 0.0172(17) 0.0003(13) 0.0004(13) 0.0004(13)
C12E 0.0243(19) 0.0224(19) 0.0148(17) 0.0009(14) 0.0037(14) 0.0003(15)
C5E 0.0141(17) 0.0176(17) 0.0241(18) 0.0016(15) -0.0038(14) -0.0014(14)
C8D 0.0259(19) 0.0234(19) 0.0148(17) -0.0025(15) -0.0012(14) 0.0027(15)
C3D 0.0175(17) 0.0146(17) 0.0204(18) -0.0008(14) -0.0014(13) -0.0002(14)
C3E 0.0143(16) 0.0136(17) 0.0204(18) 0.0016(14) -0.0016(13) 0.0005(13)
C8F 0.0148(16) 0.0189(17) 0.0160(17) 0.0012(14) 0.0019(13) -0.0011(14)
C5D 0.0210(18) 0.0166(18) 0.0227(18) 0.0014(14) 0.0023(14) 0.0018(14)
C5F 0.0156(17) 0.0150(17) 0.0192(17) -0.0008(14) -0.0012(13) 0.0029(14)
C9F 0.0231(18) 0.0218(19) 0.0155(17) -0.0013(14) 0.0004(14) -0.0004(15)
C6C 0.0123(16) 0.0246(19) 0.0182(17) -0.0009(14) -0.0014(13) -0.0037(14)
C1B 0.0155(17) 0.0266(19) 0.0167(17) 0.0048(15) 0.0001(13) 0.0032(15)
C8E 0.0251(19) 0.0180(18) 0.0173(17) -0.0029(14) 0.0039(14) -0.0043(15)
C1F 0.0179(17) 0.0182(17) 0.0166(17) 0.0026(14) 0.0013(13) 0.0022(14)
C13F 0.0220(18) 0.026(2) 0.0168(17) -0.0023(15) 0.0005(14) 0.0021(15)
C5A 0.0171(17) 0.0184(18) 0.0246(19) -0.0020(15) 0.0016(14) 0.0029(14)
C3A 0.0157(17) 0.0183(18) 0.0234(19) -0.0001(14) 0.0007(14) -0.0014(14)
C3B 0.0209(18) 0.0186(18) 0.0178(18) -0.0031(14) 0.0007(14) 0.0006(14)
C12D 0.0231(19) 0.026(2) 0.0169(17) -0.0051(15) -0.0007(14) 0.0000(15)
C8C 0.0234(19) 0.033(2) 0.0132(17) -0.0021(15) 0.0010(14) -0.0040(16)
C6D 0.0169(17) 0.0200(18) 0.0176(17) 0.0009(14) -0.0014(13) 0.0032(14)
C6B 0.0176(17) 0.0250(19) 0.0168(17) 0.0025(15) -0.0017(13) -0.0020(15)
C2F 0.0138(17) 0.028(2) 0.0247(19) -0.0023(16) -0.0016(14) -0.0074(15)
C6A 0.0193(18) 0.0217(19) 0.0210(18) -0.0004(15) 0.0021(14) 0.0030(15)
C6F 0.0125(16) 0.0201(18) 0.0194(17) 0.0004(14) -0.0008(13) 0.0051(14)
C7D 0.0171(17) 0.0221(18) 0.0155(17) 0.0003(14) 0.0048(13) 0.0004(14)
C7A 0.0193(18) 0.0196(18) 0.0219(18) 0.0003(15) 0.0007(14) -0.0017(14)
C1D 0.0177(17) 0.0141(17) 0.0185(17) -0.0008(14) -0.0042(13) 0.0000(13)
C3C 0.0159(17) 0.0169(17) 0.0208(18) -0.0004(14) -0.0012(13) 0.0042(14)
C8A 0.026(2) 0.028(2) 0.0168(18) 0.0011(15) 0.0001(14) 0.0019(16)
C1C 0.0135(17) 0.0237(19) 0.0243(19) 0.0034(15) -0.0032(14) -0.0015(14)
C12C 0.028(2) 0.028(2) 0.0189(18) -0.0019(16) 0.0085(15) -0.0062(16)
C9C 0.027(2) 0.025(2) 0.0206(18) -0.0020(15) 0.0046(15) -0.0069(16)
C9E 0.026(2) 0.029(2) 0.0240(19) -0.0010(16) 0.0083(15) -0.0097(16)
C4F 0.0185(18) 0.026(2) 0.0199(18) 0.0012(15) 0.0013(14) -0.0062(15)
C11E 0.034(2) 0.0216(19) 0.0184(18) -0.0010(15) -0.0007(15) -0.0048(16)
C12A 0.031(2) 0.025(2) 0.0191(18) 0.0030(16) -0.0002(15) -0.0005(16)
C10E 0.027(2) 0.025(2) 0.026(2) -0.0013(16) 0.0001(16) -0.0089(16)
C1A 0.0182(18) 0.0230(19) 0.0234(19) 0.0048(15) 0.0037(14) -0.0004(15)
C4D 0.024(2) 0.031(2) 0.032(2) -0.0030(18) 0.0014(16) -0.0121(17)
C4C 0.0217(19) 0.029(2) 0.0216(19) 0.0001(16) -0.0053(15) 0.0122(16)
C4E 0.0184(18) 0.0207(19) 0.030(2) -0.0009(16) 0.0003(15) 0.0074(15)
C8B 0.026(2) 0.029(2) 0.0217(19) -0.0042(16) -0.0003(15) 0.0021(17)
C2D 0.0230(19) 0.030(2) 0.0177(18) 0.0017(15) 0.0004(14) -0.0077(16)
C4A 0.0220(19) 0.024(2) 0.029(2) -0.0021(16) 0.0044(15) -0.0069(16)
C10D 0.026(2) 0.032(2) 0.0228(19) 0.0055(17) 0.0025(15) 0.0109(17)
C9A 0.035(2) 0.023(2) 0.025(2) -0.0011(16) -0.0079(16) 0.0063(17)
C10F 0.030(2) 0.0227(19) 0.0216(19) 0.0003(15) 0.0089(15) 0.0069(16)
C2C 0.0176(18) 0.027(2) 0.029(2) 0.0002(17) 0.0017(15) 0.0077(15)
C2B 0.029(2) 0.033(2) 0.025(2) 0.0030(17) 0.0094(16) 0.0157(18)
C9D 0.037(2) 0.0218(19) 0.0190(18) 0.0003(15) 0.0065(16) 0.0085(17)
C11F 0.025(2) 0.032(2) 0.026(2) 0.0089(17) 0.0023(16) 0.0115(17)
C2A 0.026(2) 0.035(2) 0.025(2) -0.0008(17) -0.0016(16) -0.0156(18)
C7F 0.030(2) 0.027(2) 0.026(2) -0.0051(17) -0.0019(16) 0.0079(17)
C12F 0.0234(19) 0.039(2) 0.0154(18) 0.0027(16) -0.0025(14) 0.0041(17)
C4B 0.038(2) 0.037(2) 0.0208(19) -0.0023(18) -0.0072(17) 0.0213(19)
C11A 0.036(2) 0.029(2) 0.0220(19) -0.0027(17) 0.0035(16) 0.0023(18)
C10C 0.032(2) 0.026(2) 0.027(2) -0.0031(17) -0.0002(17) -0.0116(17)
C11D 0.025(2) 0.037(2) 0.0213(19) -0.0023(17) -0.0041(15) 0.0045(17)
C9B 0.042(2) 0.022(2) 0.029(2) -0.0016(17) -0.0091(18) -0.0057(18)
C11C 0.046(3) 0.035(2) 0.0194(19) -0.0090(17) 0.0044(17) -0.017(2)
C12B 0.037(2) 0.036(2) 0.0217(19) -0.0106(17) 0.0076(17) -0.0150(19)
C2E 0.026(2) 0.035(2) 0.0192(18) -0.0033(17) -0.0085(15) 0.0140(17)
C10B 0.043(3) 0.053(3) 0.024(2) 0.005(2) 0.0011(18) -0.029(2)
C11B 0.048(3) 0.073(4) 0.027(2) -0.015(2) 0.017(2) -0.031(3)

loop_
_atom_type_symbol
_atom_type_description
_atom_type_scat_dispersion_real
_atom_type_scat_dispersion_imag
_atom_type_scat_source
C C 0.0181 0.0091 'International Tables Vol C Tables 4.2.6.8 and 6.1.1.4'
H H 0.0000 0.0000 'International Tables Vol C Tables 4.2.6.8 and 6.1.1.4'
N N 0.0311 0.0180 'International Tables Vol C Tables 4.2.6.8 and 6.1.1.4'
O O 0.0492 0.0322 'International Tables Vol C Tables 4.2.6.8 and 6.1.1.4'
Se Se -0.7943 1.1372 'International Tables Vol C Tables 4.2.6.8 and 6.1.1.4'

loop_
_exptl_crystal_face_index_h
_exptl_crystal_face_index_k
_exptl_crystal_face_index_l
_exptl_crystal_face_perp_dist
-2 0 37 0.1770
-1 6 18 0.0958
1 6 -20 0.0916
1 -6 -7 0.1166
-1 -6 18 0.1191
4 6 8 0.0955
8 0 -4 0.0588
-8 0 4 0.0625
-6 4 9 0.0959
-7 0 22 0.0723
-5 -4 -8 0.0983
-1 -1 -36 0.0699
5 -4 -18 0.1064

loop_
_geom_angle_atom_site_label_1
_geom_angle_atom_site_label_2
_geom_angle_atom_site_label_3
_geom_angle
_geom_angle_site_symmetry_1
_geom_angle_site_symmetry_3
_geom_angle_publ_flag
C6F Se1F C8F 100.02(14) . . ?
C6E Se1E C7E 102.42(14) . . ?
C6B Se1B C7B 101.16(15) . . ?
C6A Se1A C7A 102.63(15) . . ?
C6D Se1D C7D 99.61(15) . . ?
C6C Se1C C7C 103.13(15) . . ?
C3F N1F C2F 116.5(3) . . ?
C1F N1F C3F 122.4(3) . . ?
C1F N1F C2F 121.0(3) . . ?
C1B N1B C3B 122.1(3) . . ?
C1B N1B C2B 120.6(3) . . ?
C3B N1B C2B 117.0(3) . . ?
C3F N2F C5F 125.4(3) . . ?
C3F N2F C4F 116.0(3) . . ?
C5F N2F C4F 118.6(3) . . ?
C5E N2E C4E 118.4(3) . . ?
C3E N2E C5E 126.0(3) . . ?
C3E N2E C4E 115.4(3) . . ?
C3D N2D C5D 126.2(3) . . ?
C3D N2D C4D 115.2(3) . . ?
C5D N2D C4D 118.6(3) . . ?
C3C N1C C2C 117.2(3) . . ?
C1C N1C C3C 122.0(3) . . ?
C1C N1C C2C 120.6(3) . . ?
C5B N2B C4B 117.2(3) . . ?
C3B N2B C5B 126.0(3) . . ?
C3B N2B C4B 116.7(3) . . ?
C1E N1E C3E 122.1(3) . . ?
C1E N1E C2E 119.9(3) . . ?
C3E N1E C2E 118.0(3) . . ?
C3D N1D C2D 117.4(3) . . ?
C1D N1D C3D 121.8(3) . . ?
C1D N1D C2D 120.7(3) . . ?
C5C N2C C4C 117.7(3) . . ?
C3C N2C C5C 125.4(3) . . ?
C3C N2C C4C 116.8(3) . . ?
C3A N1A C2A 116.9(3) . . ?
C1A N1A C3A 122.3(3) . . ?
C1A N1A C2A 120.6(3) . . ?
C5A N2A C4A 118.4(3) . . ?
C3A N2A C5A 125.5(3) . . ?
C3A N2A C4A 115.9(3) . . ?
C12E C7E Se1E 115.4(3) . . ?
C8E C7E Se1E 124.6(3) . . ?
C8E C7E C12E 120.0(3) . . ?
N1E C1E H1E 118.7 . . ?
C6E C1E N1E 122.5(3) . . ?
C6E C1E H1E 118.7 . . ?
C8C C7C Se1C 125.3(3) . . ?
C8C C7C C12C 120.6(3) . . ?
C12C C7C Se1C 114.0(3) . . ?
C8B C7B Se1B 122.4(3) . . ?
C12B C7B Se1B 116.7(3) . . ?
C12B C7B C8B 120.8(4) . . ?
C1E C6E Se1E 118.8(3) . . ?
C1E C6E C5E 119.4(3) . . ?
C5E C6E Se1E 121.1(3) . . ?
O2C C5C N2C 119.8(3) . . ?
O2C C5C C6C 125.1(3) . . ?
N2C C5C C6C 115.1(3) . . ?
O2B C5B N2B 120.2(3) . . ?
O2B C5B C6B 125.6(3) . . ?
N2B C5B C6B 114.2(3) . . ?
O1F C3F N1F 122.1(3) . . ?
O1F C3F N2F 122.5(3) . . ?
N1F C3F N2F 115.3(3) . . ?
C7E C12E H12E 120.2 . . ?
C11E C12E C7E 119.7(3) . . ?
C11E C12E H12E 120.2 . . ?
O2E C5E N2E 120.7(3) . . ?
O2E C5E C6E 124.7(3) . . ?
N2E C5E C6E 114.6(3) . . ?
C7D C8D H8D 120.1 . . ?
C7D C8D C9D 119.8(3) . . ?
C9D C8D H8D 120.1 . . ?
O1D C3D N2D 122.5(3) . . ?
O1D C3D N1D 121.9(3) . . ?
N1D C3D N2D 115.6(3) . . ?
O1E C3E N2E 122.3(3) . . ?
O1E C3E N1E 122.5(3) . . ?
N1E C3E N2E 115.2(3) . . ?
C9F C8F Se1F 123.0(3) . . ?
C9F C8F C13F 120.2(3) . . ?
C13F C8F Se1F 116.8(3) . . ?
O2D C5D N2D 120.8(3) . . ?
O2D C5D C6D 125.5(3) . . ?
N2D C5D C6D 113.8(3) . . ?
O2F C5F N2F 119.9(3) . . ?
O2F C5F C6F 125.2(3) . . ?
N2F C5F C6F 114.9(3) . . ?
C8F C9F H9F 120.1 . . ?
C10F C9F C8F 119.9(3) . . ?
C10F C9F H9F 120.1 . . ?
C5C C6C Se1C 118.6(3) . . ?
C1C C6C Se1C 121.5(3) . . ?
C1C C6C C5C 119.7(3) . . ?
N1B C1B H1B 118.8 . . ?
C6B C1B N1B 122.4(3) . . ?
C6B C1B H1B 118.8 . . ?
C7E C8E H8E 120.3 . . ?
C7E C8E C9E 119.4(3) . . ?
C9E C8E H8E 120.3 . . ?
N1F C1F H1F 119.0 . . ?
C6F C1F N1F 122.0(3) . . ?
C6F C1F H1F 119.0 . . ?
C8F C13F H13F 120.5 . . ?
C12F C13F C8F 119.1(3) . . ?
C12F C13F H13F 120.5 . . ?
O2A C5A N2A 120.3(3) . . ?
O2A C5A C6A 125.5(3) . . ?
N2A C5A C6A 114.2(3) . . ?
O1A C3A N1A 122.2(3) . . ?
O1A C3A N2A 122.2(3) . . ?
N1A C3A N2A 115.6(3) . . ?
O1B C3B N1B 122.0(3) . . ?
O1B C3B N2B 123.0(3) . . ?
N1B C3B N2B 115.0(3) . . ?
C7D C12D H12D 120.0 . . ?
C11D C12D H12D 120.0 . . ?
C11D C12D C7D 120.0(3) . . ?
C7C C8C H8C 120.3 . . ?
C7C C8C C9C 119.4(3) . . ?
C9C C8C H8C 120.3 . . ?
C5D C6D Se1D 119.4(3) . . ?
C1D C6D Se1D 120.1(3) . . ?
C1D C6D C5D 120.4(3) . . ?
C5B C6B Se1B 119.5(3) . . ?
C1B C6B Se1B 120.4(3) . . ?
C1B C6B C5B 119.8(3) . . ?
N1F C2F H2FA 109.5 . . ?
N1F C2F H2FB 109.5 . . ?
N1F C2F H2FC 109.5 . . ?
H2FA C2F H2FB 109.5 . . ?
H2FA C2F H2FC 109.5 . . ?
H2FB C2F H2FC 109.5 . . ?
C5A C6A Se1A 119.5(3) . . ?
C1A C6A Se1A 120.1(3) . . ?
C1A C6A C5A 119.9(3) . . ?
C5F C6F Se1F 120.0(2) . . ?
C1F C6F Se1F 120.1(3) . . ?
C1F C6F C5F 120.0(3) . . ?
C8D C7D Se1D 123.5(3) . . ?
C8D C7D C12D 119.9(3) . . ?
C12D C7D Se1D 116.6(3) . . ?
C8A C7A Se1A 124.5(3) . . ?
C12A C7A Se1A 115.1(3) . . ?
C12A C7A C8A 120.4(3) . . ?
N1D C1D H1D 119.0 . . ?
C6D C1D N1D 122.1(3) . . ?
C6D C1D H1D 119.0 . . ?
O1C C3C N1C 121.6(3) . . ?
O1C C3C N2C 123.0(3) . . ?
N2C C3C N1C 115.4(3) . . ?
C7A C8A H8A 120.7 . . ?
C9A C8A C7A 118.6(3) . . ?
C9A C8A H8A 120.7 . . ?
N1C C1C H1C 118.9 . . ?
C6C C1C N1C 122.2(3) . . ?
C6C C1C H1C 118.9 . . ?
C7C C12C H12C 120.3 . . ?
C7C C12C C11C 119.4(3) . . ?
C11C C12C H12C 120.3 . . ?
C8C C9C H9C 119.7 . . ?
C8C C9C C10C 120.6(3) . . ?
C10C C9C H9C 119.7 . . ?
C8E C9E H9E 119.5 . . ?
C10E C9E C8E 120.9(3) . . ?
C10E C9E H9E 119.5 . . ?
N2F C4F H4FA 109.5 . . ?
N2F C4F H4FB 109.5 . . ?
N2F C4F H4FC 109.5 . . ?
H4FA C4F H4FB 109.5 . . ?
H4FA C4F H4FC 109.5 . . ?
H4FB C4F H4FC 109.5 . . ?
C12E C11E H11E 119.5 . . ?
C12E C11E C10E 121.0(3) . . ?
C10E C11E H11E 119.5 . . ?
C7A C12A H12A 119.9 . . ?
C11A C12A C7A 120.1(4) . . ?
C11A C12A H12A 119.9 . . ?
C9E C10E C11E 118.9(4) . . ?
C9E C10E H10E 120.6 . . ?
C11E C10E H10E 120.6 . . ?
N1A C1A H1A 118.9 . . ?
C6A C1A N1A 122.2(3) . . ?
C6A C1A H1A 118.9 . . ?
N2D C4D H4DA 109.5 . . ?
N2D C4D H4DB 109.5 . . ?
N2D C4D H4DC 109.5 . . ?
H4DA C4D H4DB 109.5 . . ?
H4DA C4D H4DC 109.5 . . ?
H4DB C4D H4DC 109.5 . . ?
N2C C4C H4CA 109.5 . . ?
N2C C4C H4CB 109.5 . . ?
N2C C4C H4CC 109.5 . . ?
H4CA C4C H4CB 109.5 . . ?
H4CA C4C H4CC 109.5 . . ?
H4CB C4C H4CC 109.5 . . ?
N2E C4E H4EA 109.5 . . ?
N2E C4E H4EB 109.5 . . ?
N2E C4E H4EC 109.5 . . ?
H4EA C4E H4EB 109.5 . . ?
H4EA C4E H4EC 109.5 . . ?
H4EB C4E H4EC 109.5 . . ?
C7B C8B H8B 120.1 . . ?
C9B C8B C7B 119.8(4) . . ?
C9B C8B H8B 120.1 . . ?
N1D C2D H2DA 109.5 . . ?
N1D C2D H2DB 109.5 . . ?
N1D C2D H2DC 109.5 . . ?
H2DA C2D H2DB 109.5 . . ?
H2DA C2D H2DC 109.5 . . ?
H2DB C2D H2DC 109.5 . . ?
N2A C4A H4AA 109.5 . . ?
N2A C4A H4AB 109.5 . . ?
N2A C4A H4AC 109.5 . . ?
H4AA C4A H4AB 109.5 . . ?
H4AA C4A H4AC 109.5 . . ?
H4AB C4A H4AC 109.5 . . ?
C9D C10D H10D 120.4 . . ?
C9D C10D C11D 119.2(4) . . ?
C11D C10D H10D 120.4 . . ?
C8A C9A H9A 119.4 . . ?
C7F C9A C8A 121.3(4) . . ?
C7F C9A H9A 119.4 . . ?
C9F C10F H10F 119.9 . . ?
C9F C10F C11F 120.3(4) . . ?
C11F C10F H10F 119.9 . . ?
N1C C2C H2CA 109.5 . . ?
N1C C2C H2CB 109.5 . . ?
N1C C2C H2CC 109.5 . . ?
H2CA C2C H2CB 109.5 . . ?
H2CA C2C H2CC 109.5 . . ?
H2CB C2C H2CC 109.5 . . ?
N1B C2B H2BA 109.5 . . ?
N1B C2B H2BB 109.5 . . ?
N1B C2B H2BC 109.5 . . ?
H2BA C2B H2BB 109.5 . . ?
H2BA C2B H2BC 109.5 . . ?
H2BB C2B H2BC 109.5 . . ?
C8D C9D H9D 119.8 . . ?
C10D C9D C8D 120.4(4) . . ?
C10D C9D H9D 119.8 . . ?
C10F C11F H11F 120.0 . . ?
C12F C11F C10F 120.0(3) . . ?
C12F C11F H11F 120.0 . . ?
N1A C2A H2AA 109.5 . . ?
N1A C2A H2AB 109.5 . . ?
N1A C2A H2AC 109.5 . . ?
H2AA C2A H2AB 109.5 . . ?
H2AA C2A H2AC 109.5 . . ?
H2AB C2A H2AC 109.5 . . ?
C9A C7F H7F 120.1 . . ?
C9A C7F C11A 119.8(4) . . ?
C11A C7F H7F 120.1 . . ?
C13F C12F H12F 119.7 . . ?
C11F C12F C13F 120.5(3) . . ?
C11F C12F H12F 119.7 . . ?
N2B C4B H4BA 109.5 . . ?
N2B C4B H4BB 109.5 . . ?
N2B C4B H4BC 109.5 . . ?
H4BA C4B H4BB 109.5 . . ?
H4BA C4B H4BC 109.5 . . ?
H4BB C4B H4BC 109.5 . . ?
C12A C11A C7F 119.8(4) . . ?
C12A C11A H11A 120.1 . . ?
C7F C11A H11A 120.1 . . ?
C9C C10C H10C 120.4 . . ?
C11C C10C C9C 119.2(4) . . ?
C11C C10C H10C 120.4 . . ?
C12D C11D C10D 120.6(3) . . ?
C12D C11D H11D 119.7 . . ?
C10D C11D H11D 119.7 . . ?
C8B C9B H9B 120.0 . . ?
C10B C9B C8B 120.1(4) . . ?
C10B C9B H9B 120.0 . . ?
C12C C11C H11C 119.6 . . ?
C10C C11C C12C 120.9(4) . . ?
C10C C11C H11C 119.6 . . ?
C7B C12B H12B 120.5 . . ?
C7B C12B C11B 119.0(4) . . ?
C11B C12B H12B 120.5 . . ?
N1E C2E H2EA 109.5 . . ?
N1E C2E H2EB 109.5 . . ?
N1E C2E H2EC 109.5 . . ?
H2EA C2E H2EB 109.5 . . ?
H2EA C2E H2EC 109.5 . . ?
H2EB C2E H2EC 109.5 . . ?
C9B C10B H10B 120.2 . . ?
C9B C10B C11B 119.7(4) . . ?
C11B C10B H10B 120.2 . . ?
C12B C11B C10B 120.7(4) . . ?
C12B C11B H11B 119.7 . . ?
C10B C11B H11B 119.7 . . ?

loop_
_geom_bond_atom_site_label_1
_geom_bond_atom_site_label_2
_geom_bond_distance
_geom_bond_site_symmetry_2
_geom_bond_publ_flag
Se1F C8F 1.926(3) . ?
Se1F C6F 1.899(3) . ?
Se1E C7E 1.911(3) . ?
Se1E C6E 1.895(3) . ?
Se1B C7B 1.927(4) . ?
Se1B C6B 1.893(4) . ?
Se1A C6A 1.903(4) . ?
Se1A C7A 1.921(4) . ?
Se1D C6D 1.904(3) . ?
Se1D C7D 1.926(4) . ?
Se1C C7C 1.920(4) . ?
Se1C C6C 1.904(3) . ?
O1F C3F 1.211(4) . ?
O1B C3B 1.210(4) . ?
O2F C5F 1.229(4) . ?
O1D C3D 1.218(4) . ?
O1E C3E 1.216(4) . ?
O1A C3A 1.222(4) . ?
O2C C5C 1.232(4) . ?
O2B C5B 1.220(4) . ?
O2E C5E 1.234(4) . ?
O1C C3C 1.215(4) . ?
O2A C5A 1.229(4) . ?
O2D C5D 1.221(4) . ?
N1F C3F 1.386(4) . ?
N1F C1F 1.360(4) . ?
N1F C2F 1.470(4) . ?
N1B C1B 1.364(4) . ?
N1B C3B 1.386(4) . ?
N1B C2B 1.468(4) . ?
N2F C3F 1.391(4) . ?
N2F C5F 1.404(4) . ?
N2F C4F 1.465(4) . ?
N2E C5E 1.398(5) . ?
N2E C3E 1.387(4) . ?
N2E C4E 1.470(4) . ?
N2D C3D 1.388(4) . ?
N2D C5D 1.401(5) . ?
N2D C4D 1.474(5) . ?
N1C C3C 1.388(4) . ?
N1C C1C 1.360(5) . ?
N1C C2C 1.465(4) . ?
N2B C5B 1.403(4) . ?
N2B C3B 1.387(4) . ?
N2B C4B 1.460(4) . ?
N1E C1E 1.363(4) . ?
N1E C3E 1.384(4) . ?
N1E C2E 1.465(4) . ?
N1D C3D 1.384(4) . ?
N1D C1D 1.365(4) . ?
N1D C2D 1.467(4) . ?
N2C C5C 1.394(4) . ?
N2C C3C 1.388(4) . ?
N2C C4C 1.473(4) . ?
N1A C3A 1.376(5) . ?
N1A C1A 1.360(5) . ?
N1A C2A 1.473(5) . ?
N2A C5A 1.402(5) . ?
N2A C3A 1.387(4) . ?
N2A C4A 1.462(4) . ?
C7E C12E 1.392(5) . ?
C7E C8E 1.387(5) . ?
C1E H1E 0.9500 . ?
C1E C6E 1.355(5) . ?
C7C C8C 1.381(5) . ?
C7C C12C 1.383(5) . ?
C7B C8B 1.384(5) . ?
C7B C12B 1.379(5) . ?
C6E C5E 1.452(5) . ?
C5C C6C 1.444(5) . ?
C5B C6B 1.457(5) . ?
C12E H12E 0.9500 . ?
C12E C11E 1.381(5) . ?
C8D H8D 0.9500 . ?
C8D C7D 1.384(5) . ?
C8D C9D 1.392(5) . ?
C8F C9F 1.387(5) . ?
C8F C13F 1.396(5) . ?
C5D C6D 1.450(5) . ?
C5F C6F 1.442(5) . ?
C9F H9F 0.9500 . ?
C9F C10F 1.381(5) . ?
C6C C1C 1.352(5) . ?
C1B H1B 0.9500 . ?
C1B C6B 1.345(5) . ?
C8E H8E 0.9500 . ?
C8E C9E 1.392(5) . ?
C1F H1F 0.9500 . ?
C1F C6F 1.356(5) . ?
C13F H13F 0.9500 . ?
C13F C12F 1.393(5) . ?
C5A C6A 1.452(5) . ?
C12D H12D 0.9500 . ?
C12D C7D 1.392(5) . ?
C12D C11D 1.376(5) . ?
C8C H8C 0.9500 . ?
C8C C9C 1.389(5) . ?
C6D C1D 1.356(5) . ?
C2F H2FA 0.9800 . ?
C2F H2FB 0.9800 . ?
C2F H2FC 0.9800 . ?
C6A C1A 1.345(5) . ?
C7A C8A 1.391(5) . ?
C7A C12A 1.387(5) . ?
C1D H1D 0.9500 . ?
C8A H8A 0.9500 . ?
C8A C9A 1.389(5) . ?
C1C H1C 0.9500 . ?
C12C H12C 0.9500 . ?
C12C C11C 1.388(5) . ?
C9C H9C 0.9500 . ?
C9C C10C 1.390(5) . ?
C9E H9E 0.9500 . ?
C9E C10E 1.384(5) . ?
C4F H4FA 0.9800 . ?
C4F H4FB 0.9800 . ?
C4F H4FC 0.9800 . ?
C11E H11E 0.9500 . ?
C11E C10E 1.385(5) . ?
C12A H12A 0.9500 . ?
C12A C11A 1.385(6) . ?
C10E H10E 0.9500 . ?
C1A H1A 0.9500 . ?
C4D H4DA 0.9800 . ?
C4D H4DB 0.9800 . ?
C4D H4DC 0.9800 . ?
C4C H4CA 0.9800 . ?
C4C H4CB 0.9800 . ?
C4C H4CC 0.9800 . ?
C4E H4EA 0.9800 . ?
C4E H4EB 0.9800 . ?
C4E H4EC 0.9800 . ?
C8B H8B 0.9500 . ?
C8B C9B 1.380(6) . ?
C2D H2DA 0.9800 . ?
C2D H2DB 0.9800 . ?
C2D H2DC 0.9800 . ?
C4A H4AA 0.9800 . ?
C4A H4AB 0.9800 . ?
C4A H4AC 0.9800 . ?
C10D H10D 0.9500 . ?
C10D C9D 1.385(5) . ?
C10D C11D 1.395(6) . ?
C9A H9A 0.9500 . ?
C9A C7F 1.376(5) . ?
C10F H10F 0.9500 . ?
C10F C11F 1.384(5) . ?
C2C H2CA 0.9800 . ?
C2C H2CB 0.9800 . ?
C2C H2CC 0.9800 . ?
C2B H2BA 0.9800 . ?
C2B H2BB 0.9800 . ?
C2B H2BC 0.9800 . ?
C9D H9D 0.9500 . ?
C11F H11F 0.9500 . ?
C11F C12F 1.378(6) . ?
C2A H2AA 0.9800 . ?
C2A H2AB 0.9800 . ?
C2A H2AC 0.9800 . ?
C7F H7F 0.9500 . ?
C7F C11A 1.387(6) . ?
C12F H12F 0.9500 . ?
C4B H4BA 0.9800 . ?
C4B H4BB 0.9800 . ?
C4B H4BC 0.9800 . ?
C11A H11A 0.9500 . ?
C10C H10C 0.9500 . ?
C10C C11C 1.376(6) . ?
C11D H11D 0.9500 . ?
C9B H9B 0.9500 . ?
C9B C10B 1.377(6) . ?
C11C H11C 0.9500 . ?
C12B H12B 0.9500 . ?
C12B C11B 1.381(6) . ?
C2E H2EA 0.9800 . ?
C2E H2EB 0.9800 . ?
C2E H2EC 0.9800 . ?
C10B H10B 0.9500 . ?
C10B C11B 1.389(7) . ?
C11B H11B 0.9500 . ?

loop_
_geom_torsion_atom_site_label_1
_geom_torsion_atom_site_label_2
_geom_torsion_atom_site_label_3
_geom_torsion_atom_site_label_4
_geom_torsion
_geom_torsion_site_symmetry_1
_geom_torsion_site_symmetry_2
_geom_torsion_site_symmetry_3
_geom_torsion_site_symmetry_4
_geom_torsion_publ_flag
Se1F C8F C9F C10F 179.0(3) . . . . ?
Se1F C8F C13F C12F -179.8(3) . . . . ?
Se1E C7E C12E C11E -177.0(3) . . . . ?
Se1E C7E C8E C9E 177.2(3) . . . . ?
Se1E C6E C5E O2E 5.2(5) . . . . ?
Se1E C6E C5E N2E -175.4(2) . . . . ?
Se1B C7B C8B C9B 178.4(3) . . . . ?
Se1B C7B C12B C11B -178.7(4) . . . . ?
Se1A C6A C1A N1A 173.7(3) . . . . ?
Se1A C7A C8A C9A -177.0(3) . . . . ?
Se1A C7A C12A C11A 177.5(3) . . . . ?
Se1D C6D C1D N1D 175.5(3) . . . . ?
Se1C C7C C8C C9C 175.3(3) . . . . ?
Se1C C7C C12C C11C -174.6(3) . . . . ?
Se1C C6C C1C N1C -177.0(3) . . . . ?
O2F C5F C6F Se1F 1.1(5) . . . . ?
O2F C5F C6F C1F -178.9(3) . . . . ?
O2C C5C C6C Se1C -0.3(5) . . . . ?
O2C C5C C6C C1C -174.2(4) . . . . ?
O2B C5B C6B Se1B -7.9(5) . . . . ?
O2B C5B C6B C1B 177.5(4) . . . . ?
O2A C5A C6A Se1A 1.0(5) . . . . ?
O2A C5A C6A C1A 172.4(4) . . . . ?
O2D C5D C6D Se1D 5.0(5) . . . . ?
O2D C5D C6D C1D -178.3(4) . . . . ?
N1F C1F C6F Se1F 178.0(3) . . . . ?
N1F C1F C6F C5F -2.0(5) . . . . ?
N1B C1B C6B Se1B -173.1(3) . . . . ?
N1B C1B C6B C5B 1.5(6) . . . . ?
N2F C5F C6F Se1F -179.4(2) . . . . ?
N2F C5F C6F C1F 0.6(5) . . . . ?
N2D C5D C6D Se1D -173.5(2) . . . . ?
N2D C5D C6D C1D 3.1(5) . . . . ?
N2B C5B C6B Se1B 171.3(2) . . . . ?
N2B C5B C6B C1B -3.3(5) . . . . ?
N1E C1E C6E Se1E 172.1(3) . . . . ?
N1E C1E C6E C5E 1.6(5) . . . . ?
N2C C5C C6C Se1C 177.7(2) . . . . ?
N2C C5C C6C C1C 3.9(5) . . . . ?
N2A C5A C6A Se1A -178.0(2) . . . . ?
N2A C5A C6A C1A -6.6(5) . . . . ?
C7E Se1E C6E C1E 117.6(3) . . . . ?
C7E Se1E C6E C5E -72.1(3) . . . . ?
C7E C12E C11E C10E -0.8(6) . . . . ?
C7E C8E C9E C10E 0.4(6) . . . . ?
C1E N1E C3E O1E 179.0(3) . . . . ?
C1E N1E C3E N2E -2.1(5) . . . . ?
C1E C6E C5E O2E 175.5(3) . . . . ?
C1E C6E C5E N2E -5.1(5) . . . . ?
C7C C8C C9C C10C -0.4(6) . . . . ?
C7C C12C C11C C10C -1.8(7) . . . . ?
C7B Se1B C6B C5B 79.5(3) . . . . ?
C7B Se1B C6B C1B -106.0(3) . . . . ?
C7B C8B C9B C10B 0.1(6) . . . . ?
C7B C12B C11B C10B 0.1(8) . . . . ?
C5C N2C C3C O1C -178.1(3) . . . . ?
C5C N2C C3C N1C 1.0(5) . . . . ?
C5C C6C C1C N1C -3.3(5) . . . . ?
C5B N2B C3B O1B -173.8(3) . . . . ?
C5B N2B C3B N1B 6.8(5) . . . . ?
C3F N1F C1F C6F 2.0(5) . . . . ?
C3F N2F C5F O2F -179.5(3) . . . . ?
C3F N2F C5F C6F 1.0(5) . . . . ?
C12E C7E C8E C9E -2.1(5) . . . . ?
C12E C11E C10E C9E -1.0(6) . . . . ?
C5E N2E C3E O1E 176.8(3) . . . . ?
C5E N2E C3E N1E -2.1(5) . . . . ?
C3D N2D C5D O2D 176.6(3) . . . . ?
C3D N2D C5D C6D -4.8(5) . . . . ?
C3D N1D C1D C6D 0.2(5) . . . . ?
C3E N2E C5E O2E -175.0(3) . . . . ?
C3E N2E C5E C6E 5.6(5) . . . . ?
C3E N1E C1E C6E 2.3(5) . . . . ?
C8F Se1F C6F C5F -72.2(3) . . . . ?
C8F Se1F C6F C1F 107.8(3) . . . . ?
C8F C9F C10F C11F 1.2(6) . . . . ?
C8F C13F C12F C11F 0.5(6) . . . . ?
C5D N2D C3D O1D -176.5(3) . . . . ?
C5D N2D C3D N1D 4.0(5) . . . . ?
C5D C6D C1D N1D -1.1(5) . . . . ?
C5F N2F C3F O1F 179.2(3) . . . . ?
C5F N2F C3F N1F -1.1(5) . . . . ?
C9F C8F C13F C12F 0.5(5) . . . . ?
C9F C10F C11F C12F -0.2(6) . . . . ?
C1B N1B C3B O1B 171.9(3) . . . . ?
C1B N1B C3B N2B -8.7(5) . . . . ?
C8E C7E C12E C11E 2.3(5) . . . . ?
C8E C9E C10E C11E 1.2(6) . . . . ?
C1F N1F C3F O1F 179.3(3) . . . . ?
C1F N1F C3F N2F -0.4(5) . . . . ?
C13F C8F C9F C10F -1.4(5) . . . . ?
C5A N2A C3A O1A 176.7(3) . . . . ?
C5A N2A C3A N1A -2.4(5) . . . . ?
C5A C6A C1A N1A 2.3(6) . . . . ?
C3A N1A C1A C6A 2.7(6) . . . . ?
C3A N2A C5A O2A -172.2(3) . . . . ?
C3A N2A C5A C6A 6.8(5) . . . . ?
C3B N1B C1B C6B 4.9(6) . . . . ?
C3B N2B C5B O2B 178.2(3) . . . . ?
C3B N2B C5B C6B -1.0(5) . . . . ?
C8C C7C C12C C11C 2.5(6) . . . . ?
C8C C9C C10C C11C 1.1(6) . . . . ?
C2F N1F C3F O1F 1.7(5) . . . . ?
C2F N1F C3F N2F -178.0(3) . . . . ?
C2F N1F C1F C6F 179.5(3) . . . . ?
C7D C8D C9D C10D 0.5(6) . . . . ?
C7D C12D C11D C10D 0.4(6) . . . . ?
C7A C8A C9A C7F -0.4(6) . . . . ?
C7A C12A C11A C7F -0.3(6) . . . . ?
C1D N1D C3D O1D 179.0(3) . . . . ?
C1D N1D C3D N2D -1.5(5) . . . . ?
C3C N1C C1C C6C 1.3(5) . . . . ?
C3C N2C C5C O2C 175.3(3) . . . . ?
C3C N2C C5C C6C -2.8(5) . . . . ?
C8A C7A C12A C11A -0.5(6) . . . . ?
C8A C9A C7F C11A -0.4(6) . . . . ?
C1C N1C C3C O1C 179.0(3) . . . . ?
C1C N1C C3C N2C 0.0(5) . . . . ?
C12C C7C C8C C9C -1.4(6) . . . . ?
C9C C10C C11C C12C 0.1(7) . . . . ?
C4F N2F C3F O1F -1.2(5) . . . . ?
C4F N2F C3F N1F 178.4(3) . . . . ?
C4F N2F C5F O2F 1.0(5) . . . . ?
C4F N2F C5F C6F -178.5(3) . . . . ?
C12A C7A C8A C9A 0.8(6) . . . . ?
C1A N1A C3A O1A 178.2(3) . . . . ?
C1A N1A C3A N2A -2.6(5) . . . . ?
C4D N2D C3D O1D 3.7(5) . . . . ?
C4D N2D C3D N1D -175.8(3) . . . . ?
C4D N2D C5D O2D -3.6(5) . . . . ?
C4D N2D C5D C6D 175.0(3) . . . . ?
C4C N2C C5C O2C -0.5(5) . . . . ?
C4C N2C C5C C6C -178.7(3) . . . . ?
C4C N2C C3C O1C -2.2(5) . . . . ?
C4C N2C C3C N1C 176.9(3) . . . . ?
C4E N2E C5E O2E -0.4(5) . . . . ?
C4E N2E C5E C6E -179.8(3) . . . . ?
C4E N2E C3E O1E 2.1(5) . . . . ?
C4E N2E C3E N1E -176.8(3) . . . . ?
C8B C7B C12B C11B -0.8(6) . . . . ?
C8B C9B C10B C11B -0.9(7) . . . . ?
C2D N1D C3D O1D -3.1(5) . . . . ?
C2D N1D C3D N2D 176.4(3) . . . . ?
C2D N1D C1D C6D -177.6(3) . . . . ?
C4A N2A C5A O2A 1.6(5) . . . . ?
C4A N2A C5A C6A -179.3(3) . . . . ?
C4A N2A C3A O1A 2.7(5) . . . . ?
C4A N2A C3A N1A -176.4(3) . . . . ?
C9A C7F C11A C12A 0.7(6) . . . . ?
C10F C11F C12F C13F -0.6(6) . . . . ?
C2C N1C C3C O1C 4.8(5) . . . . ?
C2C N1C C3C N2C -174.3(3) . . . . ?
C2C N1C C1C C6C 175.3(3) . . . . ?
C2B N1B C1B C6B 177.9(4) . . . . ?
C2B N1B C3B O1B -1.3(5) . . . . ?
C2B N1B C3B N2B 178.1(3) . . . . ?
C9D C8D C7D Se1D 178.6(3) . . . . ?
C9D C8D C7D C12D -1.4(5) . . . . ?
C9D C10D C11D C12D -1.3(6) . . . . ?
C2A N1A C3A O1A -6.9(5) . . . . ?
C2A N1A C3A N2A 172.2(3) . . . . ?
C2A N1A C1A C6A -172.0(4) . . . . ?
C4B N2B C5B O2B 2.8(5) . . . . ?
C4B N2B C5B C6B -176.4(3) . . . . ?
C4B N2B C3B O1B 1.6(5) . . . . ?
C4B N2B C3B N1B -177.8(3) . . . . ?
C11D C12D C7D Se1D -179.0(3) . . . . ?
C11D C12D C7D C8D 0.9(6) . . . . ?
C11D C10D C9D C8D 0.8(6) . . . . ?
C9B C10B C11B C12B 0.7(8) . . . . ?
C12B C7B C8B C9B 0.7(6) . . . . ?
C2E N1E C1E C6E -175.5(4) . . . . ?
C2E N1E C3E O1E -3.2(5) . . . . ?
C2E N1E C3E N2E 175.7(3) . . . . ?

loop_
_exptl_oxdiff_crystal_face_indexfrac_h
_exptl_oxdiff_crystal_face_indexfrac_k
_exptl_oxdiff_crystal_face_indexfrac_l
_exptl_oxdiff_crystal_face_x
_exptl_oxdiff_crystal_face_y
_exptl_oxdiff_crystal_face_z
-1.8224 0.1324 36.5698 -0.5775 -0.7531 0.3152
-1.2030 5.7734 17.5700 -0.1236 -0.1649 0.9785
0.6649 5.5779 -19.8439 0.4656 0.6035 0.6473
0.7110 -6.4832 -6.8350 -0.0661 -0.0820 -0.9944
-0.5382 -5.8195 17.5707 -0.4360 -0.5647 -0.7007
3.8254 5.5767 7.5744 0.5185 -0.2499 0.8177
7.9734 -0.3423 -3.7387 0.8897 -0.4245 -0.1681
-7.9773 0.2818 3.6415 -0.8911 0.4252 0.1587
-5.7142 4.4365 9.3720 -0.5691 0.2740 0.7753
-6.8448 0.2521 21.5471 -0.9582 -0.0742 0.2764
-5.4777 -4.4491 -8.1569 -0.6536 0.4028 -0.6408
-1.2595 -0.5876 -35.7619 0.2208 0.9142 -0.3398
5.3358 -3.9450 -18.4261 0.6398 -0.0190 -0.7683
